data_4332133
loop_
_publ_author_name
'Ren, Yan-Ping'
'Kong, Xiang-Jian'
'Hu, Xiang-Yang'
'Sun, Meng'
'Long, La-Sheng'
'Huang, Rong-Bin'
'Zheng, Lan-Sun'

_publ_section_title
;
 Influence of Steric Hindrance of Organic Ligand on the Structure of
 Keggin-Based Coordination Polymer
;
_journal_issue 10
_journal_name_full 'Inorganic Chemistry'
_journal_page_first 4016
_journal_page_last 4023
_journal_paper_doi 10.1021/ic060004q
_journal_volume 45
_journal_year 2006
_chemical_formula_sum 'C12 H12 Cu3 N6 O40 P W12'
_chemical_formula_weight 3308.07
_chemical_name_systematic
; 
 ? 
;
_space_group_IT_number 167
_symmetry_cell_setting trigonal
_symmetry_space_group_name_Hall '-R 3 2"c'
_symmetry_space_group_name_H-M 'R -3 c :H'
_atom_sites_solution_hydrogens geom
_atom_sites_solution_primary direct
_atom_sites_solution_secondary difmap
_audit_creation_method SHELXL-97
_cell_angle_alpha 90.00
_cell_angle_beta 90.00
_cell_angle_gamma 120.00
_cell_formula_units_Z 6
_cell_length_a 18.4070(14)
_cell_length_b 18.4070(14)
_cell_length_c 22.544(3)
_cell_measurement_temperature 123(2)
_cell_volume 6615.0(11)
_computing_cell_refinement 'SHELXTL-Plus (Sheldrick, 1990)'
_computing_data_collection 'SHELXTL-Plus (Sheldrick, 1990)'
_computing_data_reduction 'SHELXTL-Plus (Sheldrick, 1990)'
_computing_molecular_graphics 'SHELXTL V.5.0 (Sheldrick, 1997)'
_computing_publication_material 'SHELXL-97 (Sheldrick, 1997)'
_computing_structure_refinement 'SHELXL-97 (Sheldrick, 1997)'
_computing_structure_solution 'SHELXS-97 (Sheldrick, 1990)'
_diffrn_ambient_temperature 123(2)
_diffrn_measured_fraction_theta_full 0.963
_diffrn_measured_fraction_theta_max 0.963
_diffrn_measurement_device_type 'Bruker Smart Apex CCD area detector'
_diffrn_measurement_method 'phi and omega scans'
_diffrn_radiation_monochromator graphite
_diffrn_radiation_source 'fine-focus sealed tube'
_diffrn_radiation_type MoK\a
_diffrn_radiation_wavelength 0.71073
_diffrn_reflns_av_R_equivalents 0.0649
_diffrn_reflns_av_sigmaI/netI 0.0287
_diffrn_reflns_limit_h_max 24
_diffrn_reflns_limit_h_min -24
_diffrn_reflns_limit_k_max 23
_diffrn_reflns_limit_k_min -24
_diffrn_reflns_limit_l_max 29
_diffrn_reflns_limit_l_min -29
_diffrn_reflns_number 24083
_diffrn_reflns_theta_full 28.32
_diffrn_reflns_theta_max 28.32
_diffrn_reflns_theta_min 2.21
_exptl_absorpt_coefficient_mu 32.718
_exptl_absorpt_correction_type sadabs
_exptl_crystal_colour red
_exptl_crystal_density_diffrn 4.983
_exptl_crystal_density_meas ?
_exptl_crystal_density_method 'not measured'
_exptl_crystal_description block
_exptl_crystal_F_000 8616
_exptl_crystal_size_max 0.2
_exptl_crystal_size_mid 0.12
_exptl_crystal_size_min 0.10
_refine_diff_density_max 3.997
_refine_diff_density_min -3.279
_refine_diff_density_rms 0.528
_refine_ls_extinction_method none
_refine_ls_goodness_of_fit_ref 1.189
_refine_ls_hydrogen_treatment mixed
_refine_ls_matrix_type full
_refine_ls_number_parameters 113
_refine_ls_number_reflns 1781
_refine_ls_number_restraints 30
_refine_ls_restrained_S_all 1.190
_refine_ls_R_factor_all 0.0593
_refine_ls_R_factor_gt 0.0582
_refine_ls_shift/su_max 0.001
_refine_ls_shift/su_mean 0.000
_refine_ls_structure_factor_coef Fsqd
_refine_ls_weighting_details 'calc w=1/[\s^2^(Fo^2^)+(0.0440P)^2^+2032.1438P] where P=(Fo^2^+2Fc^2^)/3'
_refine_ls_weighting_scheme calc
_refine_ls_wR_factor_gt 0.1291
_refine_ls_wR_factor_ref 0.1297
_reflns_number_gt 1757
_reflns_number_total 1781
_reflns_threshold_expression >2sigma(I)
_cod_data_source_file ic060004qsup1.cif
_cod_data_source_block complex_1
_cod_depositor_comments
;
The following automatic conversions were performed:

'_exptl_crystal_density_meas' value 'not measured' was changed to '?'
- the value is perceived as not measured.

Automatic conversion script
Id: cif_fix_values 3008 2015-01-20 13:52:24Z robertas 
;
_cod_original_cell_volume 6614.9(11)
_cod_original_sg_symbol_H-M r-3c
_cod_database_code 4332133

loop_
_symmetry_equiv_pos_as_xyz
'x, y, z'
'-y, x-y, z'
'-x+y, -x, z'
'y, x, -z+1/2'
'x-y, -y, -z+1/2'
'-x, -x+y, -z+1/2'
'x+2/3, y+1/3, z+1/3'
'-y+2/3, x-y+1/3, z+1/3'
'-x+y+2/3, -x+1/3, z+1/3'
'y+2/3, x+1/3, -z+5/6'
'x-y+2/3, -y+1/3, -z+5/6'
'-x+2/3, -x+y+1/3, -z+5/6'
'x+1/3, y+2/3, z+2/3'
'-y+1/3, x-y+2/3, z+2/3'
'-x+y+1/3, -x+2/3, z+2/3'
'y+1/3, x+2/3, -z+7/6'
'x-y+1/3, -y+2/3, -z+7/6'
'-x+1/3, -x+y+2/3, -z+7/6'
'-x, -y, -z'
'y, -x+y, -z'
'x-y, x, -z'
'-y, -x, z-1/2'
'-x+y, y, z-1/2'
'x, x-y, z-1/2'
'-x+2/3, -y+1/3, -z+1/3'
'y+2/3, -x+y+1/3, -z+1/3'
'x-y+2/3, x+1/3, -z+1/3'
'-y+2/3, -x+1/3, z-1/6'
'-x+y+2/3, y+1/3, z-1/6'
'x+2/3, x-y+1/3, z-1/6'
'-x+1/3, -y+2/3, -z+2/3'
'y+1/3, -x+y+2/3, -z+2/3'
'x-y+1/3, x+2/3, -z+2/3'
'-y+1/3, -x+2/3, z+1/6'
'-x+y+1/3, y+2/3, z+1/6'
'x+1/3, x-y+2/3, z+1/6'

loop_
_atom_site_label
_atom_site_type_symbol
_atom_site_fract_x
_atom_site_fract_y
_atom_site_fract_z
_atom_site_U_iso_or_equiv
_atom_site_adp_type
_atom_site_occupancy
_atom_site_symmetry_multiplicity
_atom_site_calc_flag
_atom_site_refinement_flags
W1 W 0.11773(4) 0.51317(4) -0.33576(3) 0.01103(19) Uani 1 1 d .
W2 W 0.20891(4) 0.63056(4) -0.20675(3) 0.0166(2) Uani 1 1 d .
P1 P 0.3333 0.6667 -0.3333 0.0109(18) Uani 1 6 d S
O1 O 0.3333 0.6667 -0.2639(15) 0.005(3) Uani 0.50 3 d SP
O2 O 0.2685(13) 0.5795(13) -0.3541(9) 0.005(3) Uani 0.50 1 d P
O5 O 0.3094(13) 0.7340(13) -0.1863(10) 0.058(5) Uani 1 1 d U
O6 O 0.0165(9) 0.4401(10) -0.3370(8) 0.042(4) Uani 1 1 d .
O7 O 0.1383(11) 0.5422(10) -0.2534(7) 0.034(3) Uani 1 1 d U
O8 O 0.1460(10) 0.5123(11) -0.4142(7) 0.036(4) Uani 1 1 d U
O9 O 0.1514(10) 0.6149(9) -0.1466(6) 0.028(3) Uani 1 1 d .
O10 O 0.1132(15) 0.6117(10) -0.3466(8) 0.052(6) Uani 1 1 d .
Cu1 Cu 0.08081(19) 0.6667 -0.0833 0.0196(6) Uani 1 2 d S
N1 N 0.1295(9) 0.7670(9) -0.1285(6) 0.012(3) Uani 1 1 d U
C1 C 0.0836(10) 0.7859(10) -0.1638(7) 0.013(3) Uani 1 1 d U
H1A H 0.0242 0.7533 -0.1625 0.016 Uiso 1 1 calc R
C2 C 0.1222(11) 0.8531(11) -0.2027(8) 0.019(3) Uani 1 1 d .
H2A H 0.0887 0.8654 -0.2282 0.023 Uiso 1 1 calc R

loop_
_atom_site_aniso_label
_atom_site_aniso_U_11
_atom_site_aniso_U_22
_atom_site_aniso_U_33
_atom_site_aniso_U_23
_atom_site_aniso_U_13
_atom_site_aniso_U_12
W1 0.0065(3) 0.0122(3) 0.0083(3) -0.0008(2) 0.0006(2) 0.0001(2)
W2 0.0178(4) 0.0124(3) 0.0199(4) 0.0043(2) 0.0148(3) 0.0077(3)
P1 0.011(3) 0.011(3) 0.010(4) 0.000 0.000 0.0057(14)
O1 0.007(5) 0.007(5) 0.000(7) 0.000 0.000 0.004(2)
O2 0.007(5) 0.007(5) 0.000(7) 0.000 0.000 0.004(2)
O5 0.054(7) 0.055(7) 0.072(7) 0.001(5) -0.001(5) 0.033(5)
O6 0.012(7) 0.031(8) 0.059(11) 0.009(8) -0.008(7) -0.007(6)
O7 0.048(5) 0.028(5) 0.025(5) 0.000(4) -0.004(4) 0.017(4)
O8 0.038(5) 0.046(5) 0.034(5) 0.003(4) 0.001(4) 0.029(4)
O9 0.051(9) 0.026(7) 0.011(6) 0.000(5) 0.004(6) 0.021(7)
O10 0.102(17) 0.014(7) 0.034(9) -0.002(6) -0.002(10) 0.024(9)
Cu1 0.0268(13) 0.0119(13) 0.0153(14) 0.0130(11) 0.0065(5) 0.0059(7)
N1 0.014(4) 0.012(4) 0.012(4) 0.005(3) -0.004(3) 0.007(3)
C1 0.013(5) 0.012(5) 0.009(5) 0.005(4) 0.003(4) 0.003(4)
C2 0.017(8) 0.017(8) 0.026(9) 0.010(7) 0.006(7) 0.011(7)

loop_
_atom_type_symbol
_atom_type_description
_atom_type_scat_dispersion_real
_atom_type_scat_dispersion_imag
_atom_type_scat_source
C C 0.0033 0.0016 'International Tables Vol C Tables 4.2.6.8 and 6.1.1.4'
H H 0.0000 0.0000 'International Tables Vol C Tables 4.2.6.8 and 6.1.1.4'
N N 0.0061 0.0033 'International Tables Vol C Tables 4.2.6.8 and 6.1.1.4'
O O 0.0106 0.0060 'International Tables Vol C Tables 4.2.6.8 and 6.1.1.4'
P P 0.1023 0.0942 'International Tables Vol C Tables 4.2.6.8 and 6.1.1.4'
Cu Cu 0.3201 1.2651 'International Tables Vol C Tables 4.2.6.8 and 6.1.1.4'
W W -0.8490 6.8722 'International Tables Vol C Tables 4.2.6.8 and 6.1.1.4'

loop_
_geom_angle_atom_site_label_1
_geom_angle_atom_site_label_2
_geom_angle_atom_site_label_3
_geom_angle
_geom_angle_site_symmetry_1
_geom_angle_site_symmetry_3
_geom_angle_publ_flag
O6 W1 O8 100.6(8) . . ?
O6 W1 O10 101.9(10) . . ?
O8 W1 O10 91.9(8) . . ?
O6 W1 O10 101.1(10) . 27_554 ?
O8 W1 O10 86.6(7) . 27_554 ?
O10 W1 O10 156.9(14) . 27_554 ?
O6 W1 O7 103.1(8) . . ?
O8 W1 O7 155.9(7) . . ?
O10 W1 O7 87.4(7) . . ?
O10 W1 O7 84.7(7) 27_554 . ?
O6 W1 O2 158.9(8) . . ?
O8 W1 O2 65.6(7) . . ?
O10 W1 O2 94.8(9) . . ?
O10 W1 O2 63.6(8) 27_554 . ?
O7 W1 O2 90.4(7) . . ?
O6 W1 O2 159.9(8) . 26_454 ?
O8 W1 O2 94.3(7) . 26_454 ?
O10 W1 O2 64.0(8) . 26_454 ?
O10 W1 O2 93.1(9) 27_554 26_454 ?
O7 W1 O2 63.8(7) . 26_454 ?
O2 W1 O2 41.2(8) . 26_454 ?
O9 W2 O7 102.1(7) . . ?
O9 W2 O5 100.9(9) . 2_665 ?
O7 W2 O5 90.1(8) . 2_665 ?
O9 W2 O8 100.6(7) . 26_454 ?
O7 W2 O8 88.2(7) . 26_454 ?
O5 W2 O8 158.2(9) 2_665 26_454 ?
O9 W2 O5 100.9(9) . . ?
O7 W2 O5 156.9(9) . . ?
O5 W2 O5 87.4(12) 2_665 . ?
O8 W2 O5 85.8(8) 26_454 . ?
O9 W2 O1 157.2(9) . . ?
O7 W2 O1 95.3(7) . . ?
O5 W2 O1 64.1(8) 2_665 . ?
O8 W2 O1 94.5(7) 26_454 . ?
O5 W2 O1 63.1(8) . . ?
O9 W2 O2 159.1(7) . 26_454 ?
O7 W2 O2 64.6(7) . 26_454 ?
O5 W2 O2 95.4(9) 2_665 26_454 ?
O8 W2 O2 64.4(7) 26_454 26_454 ?
O5 W2 O2 92.9(8) . 26_454 ?
O1 W2 O2 43.7(8) . 26_454 ?
O2 P1 O2 179.997(3) 27_554 3_565 ?
O2 P1 O2 69.1(7) 27_554 . ?
O2 P1 O2 110.9(7) 3_565 . ?
O2 P1 O2 69.1(7) 27_554 2_665 ?
O2 P1 O2 110.9(7) 3_565 2_665 ?
O2 P1 O2 110.9(7) . 2_665 ?
O2 P1 O2 110.9(7) 27_554 25_564 ?
O2 P1 O2 69.1(7) 3_565 25_564 ?
O2 P1 O2 179.997(4) . 25_564 ?
O2 P1 O2 69.1(7) 2_665 25_564 ?
O2 P1 O2 110.9(7) 27_554 26_454 ?
O2 P1 O2 69.1(7) 3_565 26_454 ?
O2 P1 O2 69.1(7) . 26_454 ?
O2 P1 O2 180.0(7) 2_665 26_454 ?
O2 P1 O2 110.9(7) 25_564 26_454 ?
O2 P1 O1 108.0(7) 27_554 25_564 ?
O2 P1 O1 72.0(7) 3_565 25_564 ?
O2 P1 O1 72.0(7) . 25_564 ?
O2 P1 O1 72.0(7) 2_665 25_564 ?
O2 P1 O1 108.0(7) 25_564 25_564 ?
O2 P1 O1 108.0(7) 26_454 25_564 ?
O2 P1 O1 72.0(7) 27_554 . ?
O2 P1 O1 108.0(7) 3_565 . ?
O2 P1 O1 108.0(7) . . ?
O2 P1 O1 108.0(7) 2_665 . ?
O2 P1 O1 72.0(7) 25_564 . ?
O2 P1 O1 72.0(7) 26_454 . ?
O1 P1 O1 179.997(4) 25_564 . ?
P1 O1 O2 52.7(10) . 27_554 ?
P1 O1 O2 52.7(10) . 25_564 ?
O2 O1 O2 87.1(15) 27_554 25_564 ?
P1 O1 O2 52.7(10) . 26_454 ?
O2 O1 O2 87.1(15) 27_554 26_454 ?
O2 O1 O2 87.1(15) 25_564 26_454 ?
P1 O1 W2 122.3(7) . 3_565 ?
O2 O1 W2 132.9(6) 27_554 3_565 ?
O2 O1 W2 69.5(6) 25_564 3_565 ?
O2 O1 W2 129.6(6) 26_454 3_565 ?
P1 O1 W2 122.3(7) . . ?
O2 O1 W2 129.6(6) 27_554 . ?
O2 O1 W2 132.9(6) 25_564 . ?
O2 O1 W2 69.5(6) 26_454 . ?
W2 O1 W2 94.2(9) 3_565 . ?
P1 O1 W2 122.3(7) . 2_665 ?
O2 O1 W2 69.5(6) 27_554 2_665 ?
O2 O1 W2 129.6(6) 25_564 2_665 ?
O2 O1 W2 132.9(6) 26_454 2_665 ?
W2 O1 W2 94.2(9) 3_565 2_665 ?
W2 O1 W2 94.2(9) . 2_665 ?
P1 O2 O2 55.5(3) . 27_554 ?
P1 O2 O2 55.5(4) . 26_454 ?
O2 O2 O2 93.2(16) 27_554 26_454 ?
P1 O2 O1 55.2(10) . 25_564 ?
O2 O2 O1 89.7(9) 27_554 25_564 ?
O2 O2 O1 89.7(9) 26_454 25_564 ?
P1 O2 W1 125.0(11) . . ?
O2 O2 W1 135.9(16) 27_554 . ?
O2 O2 W1 69.5(10) 26_454 . ?
O1 O2 W1 128.7(10) 25_564 . ?
P1 O2 W1 124.8(11) . 27_554 ?
O2 O2 W1 69.3(10) 27_554 27_554 ?
O2 O2 W1 133.0(16) 26_454 27_554 ?
O1 O2 W1 131.4(10) 25_564 27_554 ?
W1 O2 W1 92.7(7) . 27_554 ?
P1 O2 W2 122.0(11) . 27_554 ?
O2 O2 W2 127.3(14) 27_554 27_554 ?
O2 O2 W2 130.7(14) 26_454 27_554 ?
O1 O2 W2 66.8(10) 25_564 27_554 ?
W1 O2 W2 91.6(7) . 27_554 ?
W1 O2 W2 91.3(7) 27_554 27_554 ?
W2 O5 W2 138.3(13) 3_565 . ?
W2 O7 W1 139.5(9) . . ?
W1 O8 W2 138.1(9) . 27_554 ?
W2 O9 Cu1 146.8(8) . . ?
W1 O10 W1 139.1(13) . 26_454 ?
N1 Cu1 N1 178.3(9) 11_564 . ?
N1 Cu1 O9 88.9(6) 11_564 11_564 yes
N1 Cu1 O9 92.3(5) . 11_564 yes
N1 Cu1 O9 92.3(5) 11_564 . yes
N1 Cu1 O9 88.9(6) . . yes
O9 Cu1 O9 85.7(8) 11_564 . yes
C2 N1 C1 118.7(14) 31_564 . yes
C2 N1 Cu1 119.1(11) 31_564 . ?
C1 N1 Cu1 121.7(11) . . ?
N1 C1 C2 120.3(16) . . ?
N1 C2 C1 121.0(16) 31_564 . ?

loop_
_geom_bond_atom_site_label_1
_geom_bond_atom_site_label_2
_geom_bond_distance
_geom_bond_site_symmetry_2
_geom_bond_publ_flag
W1 O6 1.666(14) . ?
W1 O8 1.846(17) . ?
W1 O10 1.872(17) . ?
W1 O10 1.906(16) 27_554 ?
W1 O7 1.916(15) . ?
W1 O2 2.44(2) . ?
W1 O2 2.45(2) 26_454 ?
W2 O9 1.654(14) . ?
W2 O7 1.825(16) . ?
W2 O5 1.85(2) 2_665 ?
W2 O8 1.919(16) 26_454 ?
W2 O5 1.93(2) . ?
W2 O1 2.413(18) . ?
W2 O2 2.46(2) 26_454 ?
P1 O2 1.52(2) 27_554 ?
P1 O2 1.52(2) 3_565 ?
P1 O2 1.52(2) . ?
P1 O2 1.52(2) 2_665 ?
P1 O2 1.52(2) 25_564 ?
P1 O2 1.52(2) 26_454 ?
P1 O1 1.57(3) 25_564 ?
P1 O1 1.57(3) . ?
O1 O2 1.81(3) 27_554 ?
O1 O2 1.81(3) 25_564 ?
O1 O2 1.81(3) 26_454 ?
O1 W2 2.413(18) 3_565 ?
O1 W2 2.413(18) 2_665 ?
O2 O2 1.72(3) 27_554 ?
O2 O2 1.72(3) 26_454 ?
O2 O1 1.81(3) 25_564 ?
O2 W1 2.45(2) 27_554 ?
O2 W2 2.46(2) 27_554 ?
O5 W2 1.85(2) 3_565 ?
O8 W2 1.919(16) 27_554 ?
O9 Cu1 2.422(14) . yes
O10 W1 1.906(16) 26_454 yes
Cu1 N1 1.896(13) 11_564 yes
Cu1 N1 1.896(13) . yes
Cu1 O9 2.422(14) 11_564 yes
N1 C2 1.31(2) 31_564 ?
N1 C1 1.33(2) . ?
C1 C2 1.39(2) . ?
C2 N1 1.31(2) 31_564 ?
